data_2238871
loop_
_publ_author_name
'Pitliya, Praveen'
'Butcher, Ray J.'
'Karim, A.'
'Hudrlik, Paul F.'
'Hudrlik, Anne M.'
'Raghavan, D.'

_publ_section_title
;
 3-[1-(4-Bromophenyl)ethoxy]-2,2,5-trimethyl-4-phenyl-3-azahexane
;
_journal_issue 12
_journal_name_full 'Acta Crystallographica Section E'
_journal_page_first o1792
_journal_page_last o1793
_journal_paper_doi 10.1107/S1600536813029966
_journal_volume 69
_journal_year 2013
_chemical_formula_iupac 'C22 H30 Br N O'
_chemical_formula_moiety 'C22 H30 Br N O'
_chemical_formula_sum 'C22 H30 Br N O'
_chemical_formula_weight 404.38
_chemical_name_systematic
;
3-[1-(4-Bromophenyl)ethoxy]-2,2,5-trimethyl-4-phenyl-3-azahexane
;
_space_group_IT_number 2
_symmetry_cell_setting triclinic
_symmetry_space_group_name_Hall '-P 1'
_symmetry_space_group_name_H-M 'P -1'
_atom_sites_solution_hydrogens geom
_atom_sites_solution_primary direct
_atom_sites_solution_secondary difmap
_audit_creation_method SHELXL-97
_cell_angle_alpha 88.798(4)
_cell_angle_beta 78.824(4)
_cell_angle_gamma 89.220(3)
_cell_formula_units_Z 2
_cell_length_a 8.2595(4)
_cell_length_b 10.0175(4)
_cell_length_c 12.5257(6)
_cell_measurement_reflns_used 4369
_cell_measurement_temperature 123(2)
_cell_measurement_theta_max 40.8895
_cell_measurement_theta_min 3.2121
_cell_volume 1016.45(8)
_computing_cell_refinement
;
CrysAlis PRO (Agilent, 2012)
;
_computing_data_collection
;
CrysAlis PRO (Agilent, 2012)
;
_computing_data_reduction
;
CrysAlis PRO (Agilent, 2012)
;
_computing_molecular_graphics 'SHELXTL (Sheldrick, 2008)'
_computing_publication_material 'SHELXTL (Sheldrick, 2008)'
_computing_structure_refinement 'SHELXL97 (Sheldrick, 2008)'
_computing_structure_solution 'SHELXS97 (Sheldrick, 2008)'
_diffrn_ambient_temperature 123(2)
_diffrn_detector_area_resol_mean 10.5081
_diffrn_measured_fraction_theta_full 0.998
_diffrn_measured_fraction_theta_max 0.973
_diffrn_measurement_device_type 'Agilent Xcalibur (Ruby, Gemini)'
_diffrn_measurement_method '\w scans'
_diffrn_radiation_monochromator graphite
_diffrn_radiation_source 'Enhance (Mo) X-ray Source'
_diffrn_radiation_type MoK\a
_diffrn_radiation_wavelength 0.71073
_diffrn_reflns_av_R_equivalents 0.0402
_diffrn_reflns_av_sigmaI/netI 0.0728
_diffrn_reflns_limit_h_max 15
_diffrn_reflns_limit_h_min -13
_diffrn_reflns_limit_k_max 18
_diffrn_reflns_limit_k_min -18
_diffrn_reflns_limit_l_max 22
_diffrn_reflns_limit_l_min -16
_diffrn_reflns_number 23820
_diffrn_reflns_theta_full 25.50
_diffrn_reflns_theta_max 40.99
_diffrn_reflns_theta_min 3.22
_exptl_absorpt_coefficient_mu 2.031
_exptl_absorpt_correction_T_max 0.888
_exptl_absorpt_correction_T_min 0.375
_exptl_absorpt_correction_type analytical
_exptl_absorpt_process_details
;
[CrysAlis PRO (Agilent, 2012), based on expressions derived by Clark &
Reid
(1995)]
;
_exptl_crystal_colour colorless
_exptl_crystal_density_diffrn 1.321
_exptl_crystal_density_method 'not measured'
_exptl_crystal_description 'diamond shaped plate'
_exptl_crystal_F_000 424
_exptl_crystal_size_max 0.51
_exptl_crystal_size_mid 0.35
_exptl_crystal_size_min 0.06
_refine_diff_density_max 0.714
_refine_diff_density_min -0.783
_refine_ls_extinction_method none
_refine_ls_goodness_of_fit_ref 1.083
_refine_ls_hydrogen_treatment constr
_refine_ls_matrix_type full
_refine_ls_number_parameters 237
_refine_ls_number_reflns 13014
_refine_ls_number_restraints 14
_refine_ls_restrained_S_all 1.083
_refine_ls_R_factor_all 0.1355
_refine_ls_R_factor_gt 0.0663
_refine_ls_shift/su_max 0.002
_refine_ls_shift/su_mean 0.000
_refine_ls_structure_factor_coef Fsqd
_refine_ls_weighting_details 'calc w=1/[\s^2^(Fo^2^)+(0.0319P)^2^+0.3044P] where P=(Fo^2^+2Fc^2^)/3'
_refine_ls_weighting_scheme calc
_refine_ls_wR_factor_gt 0.1006
_refine_ls_wR_factor_ref 0.1232
_reflns_number_gt 7448
_reflns_number_total 13014
_reflns_threshold_expression I>2sigma(I)
_cod_data_source_file hg5350.cif
_cod_data_source_block I
_cod_database_code 2238871

loop_
_symmetry_equiv_pos_as_xyz
'x, y, z'
'-x, -y, -z'

loop_
_atom_site_type_symbol
_atom_site_label
_atom_site_fract_x
_atom_site_fract_y
_atom_site_fract_z
_atom_site_U_iso_or_equiv
_atom_site_adp_type
_atom_site_calc_flag
_atom_site_refinement_flags
_atom_site_occupancy
_atom_site_symmetry_multiplicity
_atom_site_disorder_assembly
_atom_site_disorder_group
Br Br1A -0.21657(3) 1.03569(3) 0.31920(3) 0.03904(8) Uani d PDU 0.9139(16) 1 A 1
Br Br1B -0.2097(3) 1.0344(3) 0.2954(4) 0.03904(8) Uani d PDU 0.0861(16) 1 A 2
O O1 0.33888(11) 0.52249(9) 0.26150(7) 0.02013(18) Uani d . 1 1 A .
N N1 0.42054(13) 0.41412(11) 0.31003(9) 0.0184(2) Uani d . 1 1 . .
C C1 0.22930(16) 0.73932(14) 0.30589(11) 0.0213(2) Uani d . 1 1 A .
C C2 0.21935(18) 0.85614(15) 0.36510(12) 0.0263(3) Uani d . 1 1 . .
H H2A 0.3043 0.8757 0.4036 0.032 Uiso calc R 1 1 . .
C C3 0.08780(19) 0.94442(15) 0.36896(13) 0.0282(3) Uani d . 1 1 A .
H H3A 0.0825 1.0244 0.4089 0.034 Uiso calc R 1 1 . .
C C4 -0.03621(15) 0.91347(13) 0.31314(12) 0.0255(3) Uani d D 1 1 . .
C C5 -0.03140(18) 0.79814(15) 0.25483(12) 0.0260(3) Uani d . 1 1 A .
H H5A -0.1177 0.7784 0.2175 0.031 Uiso calc R 1 1 . .
C C6 0.10213(17) 0.71062(15) 0.25143(11) 0.0235(3) Uani d . 1 1 . .
H H6A 0.1066 0.6306 0.2116 0.028 Uiso calc R 1 1 A .
C C7 0.38199(16) 0.65120(14) 0.29630(12) 0.0243(3) Uani d . 1 1 . .
H H7A 0.4127 0.6411 0.3695 0.029 Uiso calc R 1 1 A .
C C8 0.5227(2) 0.71609(18) 0.21809(15) 0.0361(4) Uani d . 1 1 A .
H H8A 0.6227 0.6610 0.2138 0.054 Uiso calc R 1 1 . .
H H8B 0.5424 0.8050 0.2440 0.054 Uiso calc R 1 1 . .
H H8C 0.4943 0.7243 0.1458 0.054 Uiso calc R 1 1 . .
C C9 0.29326(17) 0.35139(15) 0.39863(11) 0.0228(3) Uani d . 1 1 . .
C C10 0.25278(19) 0.45110(17) 0.49164(12) 0.0297(3) Uani d . 1 1 . .
H H10A 0.1974 0.5298 0.4670 0.045 Uiso calc R 1 1 . .
H H10B 0.3551 0.4782 0.5133 0.045 Uiso calc R 1 1 . .
H H10C 0.1800 0.4089 0.5539 0.045 Uiso calc R 1 1 . .
C C11 0.3726(2) 0.22698(17) 0.44159(13) 0.0338(4) Uani d . 1 1 . .
H H11A 0.3849 0.1568 0.3872 0.051 Uiso calc R 1 1 . .
H H11B 0.3021 0.1950 0.5092 0.051 Uiso calc R 1 1 . .
H H11C 0.4813 0.2497 0.4559 0.051 Uiso calc R 1 1 . .
C C12 0.13032(17) 0.31498(16) 0.36504(13) 0.0276(3) Uani d . 1 1 . .
H H12A 0.1510 0.2450 0.3104 0.041 Uiso calc R 1 1 . .
H H12B 0.0841 0.3942 0.3342 0.041 Uiso calc R 1 1 . .
H H12C 0.0520 0.2825 0.4290 0.041 Uiso calc R 1 1 . .
C C13 0.49844(15) 0.32510(13) 0.21998(10) 0.0188(2) Uani d . 1 1 . .
H H13A 0.5453 0.2479 0.2563 0.023 Uiso calc R 1 1 . .
C C14 0.64814(15) 0.39403(15) 0.14855(10) 0.0209(2) Uani d . 1 1 . .
H H14A 0.6102 0.4801 0.1192 0.025 Uiso calc R 1 1 . .
C C15 0.77943(17) 0.42426(17) 0.21525(12) 0.0273(3) Uani d . 1 1 . .
H H15A 0.8661 0.4789 0.1713 0.041 Uiso calc R 1 1 . .
H H15B 0.8277 0.3404 0.2367 0.041 Uiso calc R 1 1 . .
H H15C 0.7287 0.4729 0.2805 0.041 Uiso calc R 1 1 . .
C C16 0.72633(18) 0.30662(18) 0.05259(12) 0.0303(3) Uani d . 1 1 . .
H H16A 0.8242 0.3510 0.0108 0.045 Uiso calc R 1 1 . .
H H16B 0.6463 0.2931 0.0055 0.045 Uiso calc R 1 1 . .
H H16C 0.7585 0.2200 0.0802 0.045 Uiso calc R 1 1 . .
C C17 0.38509(16) 0.26336(14) 0.15192(10) 0.0203(2) Uani d . 1 1 . .
C C18 0.3761(2) 0.12507(16) 0.14801(12) 0.0283(3) Uani d . 1 1 . .
H H18A 0.4397 0.0712 0.1881 0.034 Uiso calc R 1 1 . .
C C19 0.2754(2) 0.06402(18) 0.08627(13) 0.0363(4) Uani d . 1 1 . .
H H19A 0.2704 -0.0306 0.0847 0.044 Uiso calc R 1 1 . .
C C20 0.1827(2) 0.1417(2) 0.02737(13) 0.0372(4) Uani d . 1 1 . .
H H20A 0.1125 0.1007 -0.0138 0.045 Uiso calc R 1 1 . .
C C21 0.19305(18) 0.27933(18) 0.02873(12) 0.0299(3) Uani d . 1 1 . .
H H21A 0.1304 0.3327 -0.0124 0.036 Uiso calc R 1 1 . .
C C22 0.29426(17) 0.34049(15) 0.08968(11) 0.0232(3) Uani d . 1 1 . .
H H22A 0.3016 0.4351 0.0890 0.028 Uiso calc R 1 1 . .

loop_
_atom_site_aniso_label
_atom_site_aniso_U_11
_atom_site_aniso_U_22
_atom_site_aniso_U_33
_atom_site_aniso_U_12
_atom_site_aniso_U_13
_atom_site_aniso_U_23
Br1A 0.03220(8) 0.02458(8) 0.0589(2) 0.01144(6) -0.00651(9) 0.00285(9)
Br1B 0.03220(8) 0.02458(8) 0.0589(2) 0.01144(6) -0.00651(9) 0.00285(9)
O1 0.0218(4) 0.0146(4) 0.0256(4) 0.0023(3) -0.0084(3) -0.0031(3)
N1 0.0176(4) 0.0182(5) 0.0187(5) 0.0036(4) -0.0019(4) -0.0007(4)
C1 0.0193(5) 0.0165(5) 0.0273(6) -0.0007(4) -0.0026(5) -0.0019(5)
C2 0.0260(6) 0.0197(6) 0.0342(7) 0.0003(5) -0.0079(5) -0.0059(5)
C3 0.0305(7) 0.0169(6) 0.0357(7) 0.0018(5) -0.0020(6) -0.0042(5)
C4 0.0219(6) 0.0173(6) 0.0346(7) 0.0035(5) 0.0004(5) 0.0046(5)
C5 0.0217(6) 0.0256(7) 0.0310(7) 0.0031(5) -0.0061(5) -0.0009(5)
C6 0.0204(5) 0.0207(6) 0.0295(6) 0.0011(5) -0.0043(5) -0.0060(5)
C7 0.0187(5) 0.0182(6) 0.0367(7) -0.0001(5) -0.0067(5) -0.0058(5)
C8 0.0243(7) 0.0267(8) 0.0543(10) -0.0028(6) 0.0009(7) -0.0064(7)
C9 0.0204(5) 0.0230(6) 0.0229(6) 0.0009(5) 0.0011(5) 0.0002(5)
C10 0.0278(7) 0.0352(8) 0.0232(6) -0.0001(6) 0.0025(5) -0.0050(6)
C11 0.0355(8) 0.0317(8) 0.0307(7) 0.0048(7) 0.0008(6) 0.0089(6)
C12 0.0206(6) 0.0255(7) 0.0342(7) -0.0038(5) 0.0018(5) -0.0030(6)
C13 0.0181(5) 0.0182(5) 0.0200(5) 0.0024(4) -0.0036(4) -0.0023(4)
C14 0.0165(5) 0.0248(6) 0.0208(6) 0.0017(5) -0.0024(4) -0.0032(5)
C15 0.0188(5) 0.0360(8) 0.0281(7) 0.0005(5) -0.0060(5) -0.0057(6)
C16 0.0221(6) 0.0413(9) 0.0260(7) 0.0020(6) -0.0001(5) -0.0110(6)
C17 0.0179(5) 0.0213(6) 0.0209(6) -0.0003(5) -0.0012(4) -0.0039(4)
C18 0.0334(7) 0.0221(6) 0.0289(7) -0.0010(6) -0.0047(6) -0.0042(5)
C19 0.0455(9) 0.0276(8) 0.0352(8) -0.0129(7) -0.0048(7) -0.0080(6)
C20 0.0352(8) 0.0463(10) 0.0315(8) -0.0160(7) -0.0075(6) -0.0078(7)
C21 0.0232(6) 0.0421(9) 0.0253(7) -0.0041(6) -0.0067(5) -0.0032(6)
C22 0.0206(5) 0.0266(7) 0.0222(6) 0.0001(5) -0.0031(5) -0.0035(5)

loop_
_atom_type_symbol
_atom_type_description
_atom_type_scat_dispersion_real
_atom_type_scat_dispersion_imag
_atom_type_scat_source
C C 0.0033 0.0016 'International Tables Vol C Tables 4.2.6.8 and 6.1.1.4'
H H 0.0000 0.0000 'International Tables Vol C Tables 4.2.6.8 and 6.1.1.4'
N N 0.0061 0.0033 'International Tables Vol C Tables 4.2.6.8 and 6.1.1.4'
O O 0.0106 0.0060 'International Tables Vol C Tables 4.2.6.8 and 6.1.1.4'
Br Br -0.2901 2.4595 'International Tables Vol C Tables 4.2.6.8 and 6.1.1.4'

loop_
_geom_angle_atom_site_label_1
_geom_angle_atom_site_label_2
_geom_angle_atom_site_label_3
_geom_angle
C7 O1 N1 111.94(9)
O1 N1 C13 107.20(9)
O1 N1 C9 107.14(9)
C13 N1 C9 116.38(11)
C2 C1 C6 118.76(12)
C2 C1 C7 119.47(12)
C6 C1 C7 121.66(12)
C3 C2 C1 121.23(14)
C3 C2 H2A 119.4
C1 C2 H2A 119.4
C2 C3 C4 118.61(13)
C2 C3 H3A 120.7
C4 C3 H3A 120.7
C5 C4 C3 121.74(11)
C5 C4 Br1A 120.07(11)
C3 C4 Br1A 118.19(11)
C5 C4 Br1B 114.39(18)
C3 C4 Br1B 123.43(18)
Br1A C4 Br1B 8.81(16)
C4 C5 C6 118.94(13)
C4 C5 H5A 120.5
C6 C5 H5A 120.5
C5 C6 C1 120.72(13)
C5 C6 H6A 119.6
C1 C6 H6A 119.6
O1 C7 C8 113.22(12)
O1 C7 C1 106.94(10)
C8 C7 C1 109.28(12)
O1 C7 H7A 109.1
C8 C7 H7A 109.1
C1 C7 H7A 109.1
C7 C8 H8A 109.5
C7 C8 H8B 109.5
H8A C8 H8B 109.5
C7 C8 H8C 109.5
H8A C8 H8C 109.5
H8B C8 H8C 109.5
N1 C9 C10 107.73(12)
N1 C9 C11 107.59(11)
C10 C9 C11 108.01(12)
N1 C9 C12 115.25(11)
C10 C9 C12 107.66(11)
C11 C9 C12 110.36(13)
C9 C10 H10A 109.5
C9 C10 H10B 109.5
H10A C10 H10B 109.5
C9 C10 H10C 109.5
H10A C10 H10C 109.5
H10B C10 H10C 109.5
C9 C11 H11A 109.5
C9 C11 H11B 109.5
H11A C11 H11B 109.5
C9 C11 H11C 109.5
H11A C11 H11C 109.5
H11B C11 H11C 109.5
C9 C12 H12A 109.5
C9 C12 H12B 109.5
H12A C12 H12B 109.5
C9 C12 H12C 109.5
H12A C12 H12C 109.5
H12B C12 H12C 109.5
N1 C13 C17 117.31(10)
N1 C13 C14 110.32(11)
C17 C13 C14 112.06(10)
N1 C13 H13A 105.4
C17 C13 H13A 105.4
C14 C13 H13A 105.4
C15 C14 C16 108.65(11)
C15 C14 C13 110.80(11)
C16 C14 C13 111.31(12)
C15 C14 H14A 108.7
C16 C14 H14A 108.7
C13 C14 H14A 108.7
C14 C15 H15A 109.5
C14 C15 H15B 109.5
H15A C15 H15B 109.5
C14 C15 H15C 109.5
H15A C15 H15C 109.5
H15B C15 H15C 109.5
C14 C16 H16A 109.5
C14 C16 H16B 109.5
H16A C16 H16B 109.5
C14 C16 H16C 109.5
H16A C16 H16C 109.5
H16B C16 H16C 109.5
C18 C17 C22 118.35(13)
C18 C17 C13 119.09(12)
C22 C17 C13 122.51(12)
C17 C18 C19 121.19(15)
C17 C18 H18A 119.4
C19 C18 H18A 119.4
C20 C19 C18 119.81(16)
C20 C19 H19A 120.1
C18 C19 H19A 120.1
C19 C20 C21 119.62(15)
C19 C20 H20A 120.2
C21 C20 H20A 120.2
C20 C21 C22 120.69(15)
C20 C21 H21A 119.7
C22 C21 H21A 119.7
C21 C22 C17 120.29(15)
C21 C22 H22A 119.9
C17 C22 H22A 119.9

loop_
_geom_bond_atom_site_label_1
_geom_bond_atom_site_label_2
_geom_bond_distance
Br1A C4 1.9064(11)
Br1B C4 1.9064(15)
O1 C7 1.4406(17)
O1 N1 1.4540(14)
N1 C13 1.4922(16)
N1 C9 1.5061(18)
C1 C2 1.3916(19)
C1 C6 1.3948(19)
C1 C7 1.5165(18)
C2 C3 1.386(2)
C2 H2A 0.9500
C3 C4 1.389(2)
C3 H3A 0.9500
C4 C5 1.376(2)
C5 C6 1.3942(19)
C5 H5A 0.9500
C6 H6A 0.9500
C7 C8 1.512(2)
C7 H7A 1.0000
C8 H8A 0.9800
C8 H8B 0.9800
C8 H8C 0.9800
C9 C10 1.535(2)
C9 C11 1.536(2)
C9 C12 1.536(2)
C10 H10A 0.9800
C10 H10B 0.9800
C10 H10C 0.9800
C11 H11A 0.9800
C11 H11B 0.9800
C11 H11C 0.9800
C12 H12A 0.9800
C12 H12B 0.9800
C12 H12C 0.9800
C13 C17 1.5274(18)
C13 C14 1.5409(19)
C13 H13A 1.0000
C14 C15 1.5285(19)
C14 C16 1.5350(19)
C14 H14A 1.0000
C15 H15A 0.9800
C15 H15B 0.9800
C15 H15C 0.9800
C16 H16A 0.9800
C16 H16B 0.9800
C16 H16C 0.9800
C17 C18 1.391(2)
C17 C22 1.3975(19)
C18 C19 1.396(2)
C18 H18A 0.9500
C19 C20 1.383(3)
C19 H19A 0.9500
C20 C21 1.384(3)
C20 H20A 0.9500
C21 C22 1.392(2)
C21 H21A 0.9500
C22 H22A 0.9500

loop_
_geom_hbond_atom_site_label_D
_geom_hbond_atom_site_label_H
_geom_hbond_atom_site_label_A
_geom_hbond_site_symmetry_A
_geom_hbond_distance_DH
_geom_hbond_distance_HA
_geom_hbond_distance_DA
_geom_hbond_angle_DHA
C11 H11B Br1A 2_566 0.98 3.12 3.9782(16) 147.6
C13 H13A Br1A 1_645 1.00 3.07 4.0358(13) 162.7
C13 H13A Br1B 1_645 1.00 3.02 3.970(2) 158.6
C15 H15B Br1B 1_645 0.98 3.14 4.017(3) 149.3

loop_
_geom_torsion_atom_site_label_1
_geom_torsion_atom_site_label_2
_geom_torsion_atom_site_label_3
_geom_torsion_atom_site_label_4
_geom_torsion
C7 O1 N1 C13 -130.22(11)
C7 O1 N1 C9 104.18(12)
C6 C1 C2 C3 -1.2(2)
C7 C1 C2 C3 175.04(14)
C1 C2 C3 C4 0.7(2)
C2 C3 C4 C5 0.1(2)
C2 C3 C4 Br1A 179.95(11)
C2 C3 C4 Br1B -171.8(2)
C3 C4 C5 C6 -0.3(2)
Br1A C4 C5 C6 179.81(11)
Br1B C4 C5 C6 172.24(17)
C4 C5 C6 C1 -0.2(2)
C2 C1 C6 C5 0.9(2)
C7 C1 C6 C5 -175.21(14)
N1 O1 C7 C8 95.05(14)
N1 O1 C7 C1 -144.54(10)
C2 C1 C7 O1 162.77(13)
C6 C1 C7 O1 -21.13(18)
C2 C1 C7 C8 -74.34(17)
C6 C1 C7 C8 101.77(16)
O1 N1 C9 C10 -70.17(13)
C13 N1 C9 C10 169.94(11)
O1 N1 C9 C11 173.61(11)
C13 N1 C9 C11 53.72(15)
O1 N1 C9 C12 50.03(14)
C13 N1 C9 C12 -69.86(15)
O1 N1 C13 C17 -58.63(14)
C9 N1 C13 C17 61.23(15)
O1 N1 C13 C14 71.30(12)
C9 N1 C13 C14 -168.84(10)
N1 C13 C14 C15 61.24(14)
C17 C13 C14 C15 -166.09(11)
N1 C13 C14 C16 -177.74(11)
C17 C13 C14 C16 -45.06(15)
N1 C13 C17 C18 -120.29(14)
C14 C13 C17 C18 110.60(14)
N1 C13 C17 C22 62.25(17)
C14 C13 C17 C22 -66.86(15)
C22 C17 C18 C19 -1.9(2)
C13 C17 C18 C19 -179.49(14)
C17 C18 C19 C20 0.2(2)
C18 C19 C20 C21 1.1(3)
C19 C20 C21 C22 -0.7(2)
C20 C21 C22 C17 -1.0(2)
C18 C17 C22 C21 2.3(2)
C13 C17 C22 C21 179.79(12)
C8 C7 C13 C14 4.56(11)
C8 C7 N1 C9 172.28(12)
